data_4330359
loop_
_publ_author_name
'Aurel T\(ab\(acaru'
'Claudio Pettinari'
'Fabio Marchetti'
'Corrado di Nicola'
'Konstantin V. Domasevitch'
'Simona Galli'
'Norberto Masciocchi'
'Stefania Scuri'
'Iolanda Grappasonni'
'Mario Cocchioni'

_publ_contact_author_address
;
      Dipartimento di Scienza e Alta Tecnologia,
      Universita' dell'Insubria,
      Via Valleggio 11, 22100 Como, Italy
;
_publ_contact_author_email simona.galli@uninsubria.it
_publ_contact_author_fax +39-031-2386630
_publ_contact_author_name 'Simona Galli'
_publ_contact_author_phone +39-031-2386627
_publ_section_title
;
 Antibacterial Action of 4,4'-Bipyrazolyl-Based Silver(I) Coordination
 Polymers Embedded in PE Disks
;
_journal_name_full 'Inorganic Chemistry'
_journal_page_first 9775
_journal_page_last 9788
_journal_paper_doi 10.1021/ic3011635
_journal_volume 51
_journal_year 2012
_chemical_formula_moiety 'C6 H8 Ag1 N5 O4'
_chemical_formula_structural 'Ag1 (C6 H6 N4) (N1 O3) (H2 O1)'
_chemical_formula_sum 'C6 H8 Ag N5 O4'
_chemical_formula_weight 322.0
_chemical_name_systematic
;
catena-(4,4'-bipyrazolyl)-ag(i) nitrate aquo
;
_space_group_crystal_system triclinic
_space_group_IT_number 2
_space_group_name_H-M_alt 'P -1'
_symmetry_space_group_name_Hall '-P 1'
_symmetry_space_group_name_H-M 'P -1'
_cell_angle_alpha 74.0854(22)
_cell_angle_beta 83.0807(27)
_cell_angle_gamma 85.3833(28)
_cell_formula_units_Z 2
_cell_length_a 5.54196(20)
_cell_length_b 8.40976(28)
_cell_length_c 11.32370(39)
_cell_measurement_temperature 298
_cell_volume 503.21(3)
_computing_cell_refinement 'TOPAS, Bruker AXS 2005, Karlsruhe, Germany'
_computing_publication_material 'TOPAS, Bruker AXS 2005, Karlsruhe, Germany'
_computing_structure_refinement 'TOPAS, Bruker AXS 2005, Karlsruhe, Germany'
_computing_structure_solution 'TOPAS, Bruker AXS 2005, Karlsruhe, Germany'
_diffrn_ambient_temperature 298
_diffrn_detector_type 'Lynxeye linear position sensitive detector'
_diffrn_measurement_device_type 'Bruker AXS D8 Advance'
_diffrn_radiation_monochromator 'Ni filter'
_diffrn_source_target Cu
_diffrn_source_type 'sealed x-ray tube'
_exptl_crystal_density_diffrn 0.77
_exptl_crystal_F_000 316
_pd_char_colour white
_pd_meas_2theta_range_inc 0.02
_pd_meas_2theta_range_max 105
_pd_meas_2theta_range_min 5
_pd_meas_number_of_points 5001
_pd_meas_scan_method step
_pd_proc_2theta_range_inc 0.02
_pd_proc_2theta_range_max 105
_pd_proc_2theta_range_min 7
_pd_proc_ls_background_function 'Chebychev polynomial'
_pd_proc_ls_pref_orient_corr none
_pd_proc_ls_profile_function 'fundamental parameters approach'
_pd_proc_ls_prof_R_factor 0.045
_pd_proc_ls_prof_wR_expected 0.013
_pd_proc_ls_prof_wR_factor 0.059
_pd_spec_mounting ' packed powder pellet'
_pd_spec_mount_mode reflection
_pd_spec_shape flat_sheet
_pd_spec_size_axial 15
_pd_spec_size_equat 15
_pd_spec_size_thick 0.1
_refine_ls_extinction_method none
_refine_ls_matrix_type fullcycle
_refine_ls_number_parameters 62
_refine_ls_number_restraints 0
_refine_ls_shift/su_max .01
_refine_ls_structure_factor_coef Inet
_refine_ls_weighting_details 'w = 1/[Y~i~]'
_refine_ls_weighting_scheme calc
_cod_data_source_file ic3011635_si_002_2.cif
_cod_data_source_block Compound2
_cod_depositor_comments
;
The following automatic conversions were performed:

'_refine_ls_weighting_scheme' value '1/[Y~i~]' was changed to 'calc'.
New tag '_refine_ls_weighting_details' was created. The value of the
new tag was set to 'w = 1/[Y~i~]'.

Automatic conversion script
Id: cif_fix_values 3143 2015-03-26 13:38:13Z robertas 
;
_cod_original_cell_volume 503.211(31)
_cod_original_formula_sum 'C6 H8 Ag1 N5 O4'
_cod_database_code 4330359

loop_
_symmetry_equiv_pos_as_xyz
'-x, -y, -z'
'x, y, z'

loop_
_atom_site_label
_atom_site_type_symbol
_atom_site_symmetry_multiplicity
_atom_site_fract_x
_atom_site_fract_y
_atom_site_fract_z
_atom_site_occupancy
_atom_site_B_iso_or_equiv
Ag1 Ag 2 0.75219(88) 0.25053(67) 0.25456(40) 1 4.386(79)
O4 O 2 0.1363(28) -0.1326(26) 0.1587(20) 1 6.386(79)
C1a C 2 -0.09248083 -0.06054161 0.5292466 1 6.386(79)
C2a C 2 -0.08458574 -0.2204494 0.5237928 1 6.386(79)
H2a H 2 0.04143053 -0.2735099 0.4815127 1 6.386(79)
N1a N 2 -0.2887662 -0.2910605 0.5894933 1 6.386(79)
H1Na H 2 -0.3304169 -0.4021048 0.6011644 1 6.386(79)
N2a N 2 -0.4228517 -0.1747928 0.6355521 1 6.386(79)
C3a C 2 -0.3015407 -0.03232426 0.5983176 1 6.386(79)
H3a H 2 -0.3536815 0.06909806 0.617235 1 6.386(79)
C1b C 2 0.5914299 0.56078 -0.03056494 1 6.386(79)
C2b C 2 0.582114 0.7217328 -0.02755678 1 6.386(79)
H2b H 2 0.4562894 0.7753432 0.01441913 1 6.386(79)
N1b N 2 0.7845512 0.7924634 -0.09519082 1 6.386(79)
H1Nb H 2 0.824962 0.9041556 -0.108754 1 6.386(79)
N2b N 2 0.91898 0.6752245 -0.1399991 1 6.386(79)
C3b C 2 0.7996245 0.5320364 -0.1000581 1 6.386(79)
H3b H 2 0.8524132 0.4298737 -0.1176182 1 6.386(79)
N N 2 0.40249 -0.65788 0.70251 1 6.386(79)
O1 O 2 0.2318571 -0.5537223 0.6936593 1 6.386(79)
O2 O 2 0.6077509 -0.6168272 0.6555313 1 6.386(79)
O3 O 2 0.3678619 -0.8030904 0.7583395 1 6.386(79)

loop_
_atom_type_symbol
_atom_type_description
_atom_type_scat_source
C C 'International Tables for Crystallography (Vol. IV)'
H H 'International Tables for Crystallography (Vol. IV)'
Ag Ag 'International Tables for Crystallography (Vol. IV)'
N N 'International Tables for Crystallography (Vol. IV)'
O O 'International Tables for Crystallography (Vol. IV)'

loop_
_diffrn_radiation_type
_diffrn_radiation_wavelength
CuK\a~1~ 1.54056
CuK\a~2~ 1.54439
